data_2241527
loop_
_publ_author_name
'Broichhagen, Johannes'
'Klingl, Yvonne E.'
'Trauner, Dirk'
'Mayer, Peter'

_publ_section_title
;
 6-[6-(Pyridin-2-yl)-1,2,4,5-tetrazin-3-yl]pyridin-3-amine monohydrate
;
_journal_coeditor_code ZL4001
_journal_issue 2
_journal_name_full 'Acta Crystallographica Section E'
_journal_page_first 238
_journal_page_last 240
_journal_paper_doi 10.1107/S2056989016000608
_journal_volume 72
_journal_year 2016
_chemical_formula_iupac 'C12 H9 N7, H2 O'
_chemical_formula_moiety 'C12 H9 N7, H2 O'
_chemical_formula_sum 'C12 H11 N7 O'
_chemical_formula_weight 269.28
_chemical_name_systematic
;
6-[6-(Pyridin-2-yl)-1,2,4,5-tetrazin-3-yl]pyridin-3-amine monohydrate
;
_space_group_crystal_system monoclinic
_space_group_IT_number 14
_space_group_name_Hall '-P 2yn'
_space_group_name_H-M_alt 'P 1 21/n 1'
_symmetry_space_group_name_Hall '-P 2yn'
_symmetry_space_group_name_H-M 'P 1 21/n 1'
_atom_sites_solution_hydrogens mixed
_audit_creation_method SHELXL-2014
_cell_angle_alpha 90
_cell_angle_beta 111.7170(19)
_cell_angle_gamma 90
_cell_formula_units_Z 4
_cell_length_a 7.5488(4)
_cell_length_b 21.4944(14)
_cell_length_c 7.8936(5)
_cell_measurement_reflns_used 4888
_cell_measurement_temperature 100(2)
_cell_measurement_theta_max 25.2886
_cell_measurement_theta_min 2.9349
_cell_volume 1189.88(13)
_computing_cell_refinement
;
SAINT (Bruker, 2015)
;
_computing_data_collection
;
APEX3 (Bruker, 2015)
;
_computing_data_reduction
;
SAINT (Bruker, 2015)
;
_computing_molecular_graphics
;
ORTEPIII (Burnett & Johnson, 1996)
;
_computing_publication_material
;
PLATON (Spek, 2009)
;
_computing_structure_refinement
;
SHELXL2014 (Sheldrick, 2015)
;
_computing_structure_solution
;
SIR97 (Altomare <i>et al.</i>,  1999)
;
_diffrn_ambient_temperature 100(2)
_diffrn_detector_area_resol_mean 10.4167
_diffrn_measured_fraction_theta_full 0.999
_diffrn_measured_fraction_theta_max 0.999
_diffrn_measurement_device_type 'Bruker D8 Venture TXS'
_diffrn_measurement_method 'mix of phi and omega scans'
_diffrn_radiation_type MoK\a
_diffrn_radiation_wavelength 0.71073
_diffrn_reflns_av_R_equivalents 0.0463
_diffrn_reflns_limit_h_max 9
_diffrn_reflns_limit_h_min -9
_diffrn_reflns_limit_k_max 25
_diffrn_reflns_limit_k_min -25
_diffrn_reflns_limit_l_max 9
_diffrn_reflns_limit_l_min -9
_diffrn_reflns_number 20441
_diffrn_reflns_theta_full 25.395
_diffrn_reflns_theta_max 25.37
_diffrn_reflns_theta_min 2.935
_exptl_absorpt_coefficient_mu 0.106
_exptl_absorpt_correction_T_max 0.9580
_exptl_absorpt_correction_T_min 0.9243
_exptl_absorpt_correction_type multi-scan
_exptl_absorpt_process_details
;
(SADABS; Bruker, 2015)
;
_exptl_crystal_colour red
_exptl_crystal_density_diffrn 1.503
_exptl_crystal_density_method 'not measured'
_exptl_crystal_description platelet
_exptl_crystal_F_000 560
_exptl_crystal_size_max 0.130
_exptl_crystal_size_mid 0.080
_exptl_crystal_size_min 0.020
_refine_diff_density_max 0.284
_refine_diff_density_min -0.180
_refine_ls_extinction_method none
_refine_ls_goodness_of_fit_ref 1.064
_refine_ls_hydrogen_treatment mixed
_refine_ls_matrix_type full
_refine_ls_number_parameters 193
_refine_ls_number_reflns 2186
_refine_ls_number_restraints 0
_refine_ls_restrained_S_all 1.064
_refine_ls_R_factor_all 0.0527
_refine_ls_R_factor_gt 0.0379
_refine_ls_shift/su_max 0.000
_refine_ls_shift/su_mean 0.000
_refine_ls_structure_factor_coef Fsqd
_refine_ls_weighting_details 'w=1/[\s^2^(Fo^2^)+(0.0506P)^2^+0.4194P] where P=(Fo^2^+2Fc^2^)/3'
_refine_ls_weighting_scheme calc
_refine_ls_wR_factor_gt 0.0931
_refine_ls_wR_factor_ref 0.1005
_reflns_number_gt 1751
_reflns_number_total 2186
_reflns_threshold_expression 'I > 2\s(I)'
_cod_data_source_file zl4001sup1.cif
_cod_data_source_block I
_cod_database_code 2241527
_shelx_space_group_comment
;
The symmetry employed for this shelxl refinement is uniquely defined
by the following loop, which should always be used as a source of
symmetry information in preference to the above space-group names.
They are only intended as comments.
;
_shelx_estimated_absorpt_t_min 0.986
_shelx_estimated_absorpt_t_max 0.998
_shelxl_version_number 2.014

loop_
_space_group_symop_operation_xyz
'x, y, z'
'-x+1/2, y+1/2, -z+1/2'
'-x, -y, -z'
'x-1/2, -y-1/2, z-1/2'

loop_
_atom_site_type_symbol
_atom_site_label
_atom_site_fract_x
_atom_site_fract_y
_atom_site_fract_z
_atom_site_U_iso_or_equiv
_atom_site_adp_type
_atom_site_calc_flag
_atom_site_occupancy
C C1 -0.1210(2) 0.64392(7) -0.4086(2) 0.0188(4) Uani d 1
C C2 -0.1550(2) 0.58094(8) -0.4525(2) 0.0205(4) Uani d 1
H H2 -0.2516 0.5687 -0.5642 0.025 Uiso calc 1
C C3 -0.0470(2) 0.53676(7) -0.3322(2) 0.0191(4) Uani d 1
H H3 -0.0695 0.4938 -0.3604 0.023 Uiso calc 1
C C4 0.0953(2) 0.55506(7) -0.1693(2) 0.0165(3) Uani d 1
C C5 0.0242(2) 0.65788(7) -0.2380(2) 0.0209(4) Uani d 1
H H5 0.0473 0.7004 -0.2043 0.025 Uiso calc 1
C C6 0.2153(2) 0.50924(7) -0.0406(2) 0.0167(3) Uani d 1
C C7 0.4210(2) 0.42767(7) 0.1870(2) 0.0166(3) Uani d 1
C C8 0.5358(2) 0.38179(7) 0.3232(2) 0.0174(3) Uani d 1
C C9 0.6399(2) 0.40029(8) 0.5007(2) 0.0214(4) Uani d 1
H H9 0.6403 0.4426 0.5356 0.026 Uiso calc 1
C C10 0.7430(2) 0.35636(8) 0.6260(2) 0.0253(4) Uani d 1
H H10 0.8166 0.3679 0.7480 0.030 Uiso calc 1
C C11 0.7368(2) 0.29540(8) 0.5699(2) 0.0256(4) Uani d 1
H H11A 0.8039 0.2639 0.6533 0.031 Uiso calc 1
C C12 0.6312(2) 0.28102(8) 0.3901(2) 0.0242(4) Uani d 1
H H12A 0.6301 0.2390 0.3523 0.029 Uiso calc 1
N N1 -0.2190(2) 0.69044(7) -0.5185(2) 0.0253(4) Uani d 1
H H11 -0.180(3) 0.7312(10) -0.487(2) 0.030 Uiso d 1
H H12 -0.310(3) 0.6815(9) -0.628(3) 0.030 Uiso d 1
N N2 0.12937(18) 0.61569(6) -0.12284(18) 0.0199(3) Uani d 1
N N3 0.36169(19) 0.53003(6) 0.10630(17) 0.0198(3) Uani d 1
N N4 0.46638(19) 0.48774(6) 0.22296(18) 0.0199(3) Uani d 1
N N5 0.27906(18) 0.40634(6) 0.03676(17) 0.0193(3) Uani d 1
N N6 0.17398(18) 0.44830(6) -0.07911(17) 0.0202(3) Uani d 1
N N7 0.53069(19) 0.32257(6) 0.26624(18) 0.0210(3) Uani d 1
O O1 0.52583(18) 0.31449(6) 0.89374(16) 0.0253(3) Uani d 1
H H14 0.488(3) 0.3167(9) 0.985(3) 0.030 Uiso d 1
H H13 0.612(3) 0.3439(9) 0.920(3) 0.030 Uiso d 1

loop_
_atom_site_aniso_label
_atom_site_aniso_U_11
_atom_site_aniso_U_22
_atom_site_aniso_U_33
_atom_site_aniso_U_12
_atom_site_aniso_U_13
_atom_site_aniso_U_23
C1 0.0160(8) 0.0223(8) 0.0203(8) -0.0006(6) 0.0094(6) 0.0027(7)
C2 0.0157(8) 0.0278(9) 0.0170(8) -0.0026(7) 0.0048(6) -0.0036(7)
C3 0.0194(8) 0.0192(8) 0.0207(9) -0.0017(7) 0.0096(7) -0.0030(7)
C4 0.0166(8) 0.0176(8) 0.0179(8) -0.0026(6) 0.0094(6) -0.0019(6)
C5 0.0205(8) 0.0184(8) 0.0228(9) -0.0020(7) 0.0070(7) -0.0006(7)
C6 0.0170(8) 0.0189(8) 0.0177(8) -0.0032(6) 0.0104(6) -0.0033(6)
C7 0.0170(8) 0.0185(8) 0.0174(8) -0.0016(6) 0.0102(6) -0.0032(6)
C8 0.0164(8) 0.0184(8) 0.0192(8) -0.0013(6) 0.0087(6) -0.0011(6)
C9 0.0226(9) 0.0200(8) 0.0213(9) -0.0024(7) 0.0079(7) -0.0039(7)
C10 0.0230(9) 0.0313(10) 0.0186(8) -0.0008(7) 0.0044(7) -0.0002(7)
C11 0.0202(9) 0.0258(9) 0.0275(9) 0.0022(7) 0.0051(7) 0.0056(7)
C12 0.0230(9) 0.0177(9) 0.0296(10) 0.0027(7) 0.0072(7) 0.0007(7)
N1 0.0241(8) 0.0223(8) 0.0224(8) -0.0018(6) 0.0004(6) 0.0027(6)
N2 0.0202(7) 0.0179(7) 0.0201(7) -0.0020(6) 0.0059(6) -0.0002(6)
N3 0.0211(7) 0.0179(7) 0.0192(7) -0.0005(6) 0.0060(6) -0.0008(6)
N4 0.0221(7) 0.0167(7) 0.0195(7) -0.0005(6) 0.0063(6) -0.0010(6)
N5 0.0202(7) 0.0175(7) 0.0191(7) 0.0004(5) 0.0060(6) -0.0007(5)
N6 0.0212(7) 0.0177(7) 0.0208(7) -0.0015(6) 0.0068(6) -0.0020(6)
N7 0.0215(7) 0.0179(7) 0.0226(7) -0.0005(6) 0.0071(6) -0.0021(6)
O1 0.0287(7) 0.0252(7) 0.0220(6) -0.0055(5) 0.0093(5) -0.0040(5)

loop_
_atom_type_symbol
_atom_type_description
_atom_type_scat_dispersion_real
_atom_type_scat_dispersion_imag
_atom_type_scat_source
C C 0.0033 0.0016 'International Tables Vol C Tables 4.2.6.8 and 6.1.1.4'
H H 0.0000 0.0000 'International Tables Vol C Tables 4.2.6.8 and 6.1.1.4'
N N 0.0061 0.0033 'International Tables Vol C Tables 4.2.6.8 and 6.1.1.4'
O O 0.0106 0.0060 'International Tables Vol C Tables 4.2.6.8 and 6.1.1.4'

loop_
_geom_angle_atom_site_label_1
_geom_angle_atom_site_label_2
_geom_angle_atom_site_label_3
_geom_angle
N1 C1 C2 123.47(15)
N1 C1 C5 120.00(15)
C2 C1 C5 116.53(14)
C3 C2 C1 119.33(14)
C3 C2 H2 120.3
C1 C2 H2 120.3
C2 C3 C4 119.98(15)
C2 C3 H3 120.0
C4 C3 H3 120.0
N2 C4 C3 121.78(14)
N2 C4 C6 116.96(13)
C3 C4 C6 121.26(14)
N2 C5 C1 124.37(15)
N2 C5 H5 117.8
C1 C5 H5 117.8
N3 C6 N6 124.14(14)
N3 C6 C4 118.29(14)
N6 C6 C4 117.56(14)
N4 C7 N5 124.82(14)
N4 C7 C8 116.98(14)
N5 C7 C8 118.21(13)
N7 C8 C9 122.97(15)
N7 C8 C7 116.79(14)
C9 C8 C7 120.23(14)
C10 C9 C8 119.07(15)
C10 C9 H9 120.5
C8 C9 H9 120.5
C11 C10 C9 118.52(15)
C11 C10 H10 120.7
C9 C10 H10 120.7
C10 C11 C12 118.72(16)
C10 C11 H11A 120.6
C12 C11 H11A 120.6
N7 C12 C11 123.96(15)
N7 C12 H12A 118.0
C11 C12 H12A 118.0
C1 N1 H11 118.9(11)
C1 N1 H12 119.8(12)
H11 N1 H12 120.7(16)
C5 N2 C4 117.99(14)
N4 N3 C6 117.25(13)
N3 N4 C7 118.28(13)
N6 N5 C7 117.03(13)
N5 N6 C6 118.40(13)
C12 N7 C8 116.74(14)
H14 O1 H13 102.0(17)

loop_
_geom_bond_atom_site_label_1
_geom_bond_atom_site_label_2
_geom_bond_distance
C1 N1 1.351(2)
C1 C2 1.397(2)
C1 C5 1.419(2)
C2 C3 1.376(2)
C2 H2 0.9500
C3 C4 1.393(2)
C3 H3 0.9500
C4 N2 1.352(2)
C4 C6 1.464(2)
C5 N2 1.321(2)
C5 H5 0.9500
C6 N3 1.348(2)
C6 N6 1.355(2)
C7 N4 1.339(2)
C7 N5 1.351(2)
C7 C8 1.480(2)
C8 N7 1.346(2)
C8 C9 1.387(2)
C9 C10 1.380(2)
C9 H9 0.9500
C10 C11 1.378(2)
C10 H10 0.9500
C11 C12 1.382(2)
C11 H11A 0.9500
C12 N7 1.334(2)
C12 H12A 0.9500
N1 H11 0.93(2)
N1 H12 0.90(2)
N3 N4 1.3268(18)
N5 N6 1.3201(18)
O1 H14 0.87(2)
O1 H13 0.88(2)

loop_
_geom_hbond_atom_site_label_D
_geom_hbond_atom_site_label_H
_geom_hbond_atom_site_label_A
_geom_hbond_site_symmetry_A
_geom_hbond_distance_DH
_geom_hbond_distance_HA
_geom_hbond_distance_DA
_geom_hbond_angle_DHA
_geom_hbond_publ_flag
N1 H11 O1 2 0.93(2) 2.12(2) 3.024(2) 166.2(16) yes
N1 H12 O1 3_565 0.90(2) 2.13(2) 3.012(2) 165.3(16) yes
O1 H14 N5 1_556 0.87(2) 2.614(19) 3.1934(18) 124.9(15) yes
O1 H14 N7 1_556 0.87(2) 2.12(2) 2.9321(18) 153.9(17) yes
O1 H13 N2 3_666 0.88(2) 2.19(2) 2.9688(18) 147.4(16) yes

loop_
_geom_torsion_atom_site_label_1
_geom_torsion_atom_site_label_2
_geom_torsion_atom_site_label_3
_geom_torsion_atom_site_label_4
_geom_torsion
N1 C1 C2 C3 179.62(15)
C5 C1 C2 C3 -0.8(2)
C1 C2 C3 C4 -0.4(2)
C2 C3 C4 N2 1.2(2)
C2 C3 C4 C6 -178.61(14)
N1 C1 C5 N2 -178.91(15)
C2 C1 C5 N2 1.5(2)
N2 C4 C6 N3 -5.9(2)
C3 C4 C6 N3 173.94(13)
N2 C4 C6 N6 175.42(13)
C3 C4 C6 N6 -4.8(2)
N4 C7 C8 N7 -160.90(13)
N5 C7 C8 N7 19.2(2)
N4 C7 C8 C9 20.0(2)
N5 C7 C8 C9 -159.94(14)
N7 C8 C9 C10 -0.2(2)
C7 C8 C9 C10 178.84(14)
C8 C9 C10 C11 -0.7(2)
C9 C10 C11 C12 1.4(2)
C10 C11 C12 N7 -1.3(3)
C1 C5 N2 C4 -0.8(2)
C3 C4 N2 C5 -0.6(2)
C6 C4 N2 C5 179.24(13)
N6 C6 N3 N4 -2.6(2)
C4 C6 N3 N4 178.76(12)
C6 N3 N4 C7 0.4(2)
N5 C7 N4 N3 2.2(2)
C8 C7 N4 N3 -177.71(13)
N4 C7 N5 N6 -2.5(2)
C8 C7 N5 N6 177.39(13)
C7 N5 N6 C6 0.2(2)
N3 C6 N6 N5 2.3(2)
C4 C6 N6 N5 -179.07(13)
C11 C12 N7 C8 0.4(2)
C9 C8 N7 C12 0.4(2)
C7 C8 N7 C12 -178.73(13)

_cod_database_fobs_code 2241527
